data_4023465
loop_
_publ_author_name
'Marek J. Potrzebowski'
'Wojciech M. Potrzebowski'
'Agata Jeziorna'
'Wlodzimierz Ciesielski'
'Jaros\/law Gajda'
'Grzegorz D. Bujacz'
'Maksymilian Chruszcz'
'Wladek Minor'

_publ_section_title
;
 Synthesis and Solid-State Study of Supramolecular Host-Guest
 Assemblies: Bis[6-O,6-O'-(1,2:3,4-diisopropylidene-\a-D-
 galactopyranosyl)thiophosphoryl] Dichalcogenides
;
_journal_name_full 'Journal of Organic Chemistry'
_journal_page_first 4388
_journal_page_last 4397
_journal_paper_doi 10.1021/jo8002997
_journal_volume 73
_journal_year 2008
_chemical_absolute_configuration ad
_chemical_formula_sum 'C62 H92 O24 P2 S2.79 Se1.22'
_chemical_formula_weight 1468.52
_space_group_IT_number 5
_symmetry_cell_setting monoclinic
_symmetry_Int_Tables_number 5
_symmetry_space_group_name_Hall 'C 2y'
_symmetry_space_group_name_H-M 'C 1 2 1'
_atom_sites_solution_hydrogens geom
_atom_sites_solution_primary direct
_atom_sites_solution_secondary difmap
_audit_conform_dict_location ftp://ftp.iucr.ac.uk/pub/cif_core.dic
_audit_conform_dict_name cif_core.dic
_audit_conform_dict_version 2.3
_audit_creation_date 2005-07-22
_audit_creation_method 'HKL2000-CIF automatic completion and interactive editing'
_cell_angle_alpha 90.00
_cell_angle_beta 93.891(1)
_cell_angle_gamma 90.00
_cell_formula_units_Z 2
_cell_length_a 29.875(1)
_cell_length_b 10.400(1)
_cell_length_c 11.628(1)
_cell_measurement_reflns_used 16783
_cell_measurement_temperature 103(1)
_cell_measurement_theta_max 36.37
_cell_measurement_theta_min 2.69
_cell_volume 3604.5(5)
_computing_cell_refinement 'HKL2000 (Otwinowski & Minor, 1997)'
_computing_data_collection 'HKL2000 (Otwinowski & Minor, 1997)'
_computing_data_reduction 'HKL2000 (Otwinowski & Minor, 1997)'
_computing_molecular_graphics 'HKL2000 (Otwinowski & Minor, 1997)'
_computing_publication_material 'HKL2000 (Otwinowski & Minor, 1997)'
_computing_structure_refinement 'SHELXL-97 (Sheldrick, 1997)'
_computing_structure_solution 'HKL2000 (Otwinowski & Minor, 1997)'
_diffrn_ambient_temperature 103(1)
_diffrn_detector_area_resol_mean 10.00
_diffrn_detector_type RAXIS3S
_diffrn_measured_fraction_theta_full 0.998
_diffrn_measured_fraction_theta_max 0.998
_diffrn_measurement_device 'four-circle diffractometer'
_diffrn_measurement_device_type 'RIGAKU R-AXIS RAPID'
_diffrn_measurement_method
;
 '\w scan with \c offset
;
_diffrn_radiation_monochromator graphite
_diffrn_radiation_polarisn_ratio -0.03
_diffrn_radiation_probe x-ray
_diffrn_radiation_source 'fine-focus sealed tube'
_diffrn_radiation_type 'Mo K\a'
_diffrn_radiation_wavelength 0.71074
_diffrn_radiation_wavelength_id 1
_diffrn_radiation_wavelength_wt 1.0
_diffrn_radiation_xray_symbol K-L~2,3~
_diffrn_reflns_av_R_equivalents 0.0000
_diffrn_reflns_av_sigmaI/netI 0.0339
_diffrn_reflns_limit_h_max 49
_diffrn_reflns_limit_h_min -49
_diffrn_reflns_limit_k_max 17
_diffrn_reflns_limit_k_min -16
_diffrn_reflns_limit_l_max 19
_diffrn_reflns_limit_l_min -19
_diffrn_reflns_number 16783
_diffrn_reflns_theta_full 36.37
_diffrn_reflns_theta_max 36.37
_diffrn_reflns_theta_min 2.69
_diffrn_standards_decay_% 0
_exptl_absorpt_coefficient_mu 0.828
_exptl_absorpt_correction_T_max 0.88
_exptl_absorpt_correction_T_min 0.72
_exptl_absorpt_correction_type multi-scan
_exptl_absorpt_process_details '(Otwinowski et al., 2003)'
_exptl_crystal_colour colorless
_exptl_crystal_density_diffrn 1.353
_exptl_crystal_density_method 'not measured'
_exptl_crystal_description prism
_exptl_crystal_F_000 1544
_exptl_crystal_id crystal1
_exptl_crystal_size_max 0.45
_exptl_crystal_size_mid 0.34
_exptl_crystal_size_min 0.16
_exptl_crystals_number 1
_refine_diff_density_max 0.399
_refine_diff_density_min -0.421
_refine_diff_density_rms 0.052
_refine_ls_abs_structure_details 'Flack H D (1983), Acta Cryst. A39, 876-881'
_refine_ls_abs_structure_Flack -0.007(5)
_refine_ls_extinction_method none
_refine_ls_goodness_of_fit_ref 1.105
_refine_ls_hydrogen_treatment constr
_refine_ls_matrix_type full
_refine_ls_number_parameters 416
_refine_ls_number_reflns 16783
_refine_ls_number_restraints 1
_refine_ls_restrained_S_all 1.105
_refine_ls_R_factor_all 0.0597
_refine_ls_R_factor_gt 0.0377
_refine_ls_shift/su_max 0.002
_refine_ls_shift/su_mean 0.000
_refine_ls_structure_factor_coef Fsqd
_refine_ls_weighting_details 'calc w=1/[\s^2^(Fo^2^)+(0.0534P)^2^+0.3687P] where P=(Fo^2^+2Fc^2^)/3'
_refine_ls_weighting_scheme calc
_refine_ls_wR_factor_gt 0.0941
_refine_ls_wR_factor_ref 0.1015
_reflns_number_gt 12827
_reflns_number_total 16783
_reflns_observed_criterion >-3sigma(I)
_reflns_scale_group_code SG1
_reflns_threshold_expression >2sigma(I)
_cod_data_source_file jo8002997-File003.cif
_cod_data_source_block sm_w1
_cod_original_sg_symbol_H-M 'C 2'
_cod_database_code 4023465

loop_
_symmetry_equiv_pos_as_xyz
'x, y, z'
'-x, y, -z'
'x+1/2, y+1/2, z'
'-x+1/2, y+1/2, -z'

loop_
_atom_site_label
_atom_site_type_symbol
_atom_site_fract_x
_atom_site_fract_y
_atom_site_fract_z
_atom_site_U_iso_or_equiv
_atom_site_adp_type
_atom_site_occupancy
_atom_site_symmetry_multiplicity
_atom_site_calc_flag
_atom_site_refinement_flags
_atom_site_disorder_assembly
_atom_site_disorder_group
Se1 Se 0.012547(7) 0.886351(17) 0.593941(18) 0.03662(7) Uani 0.604(2) 1 d P . 1
S1 S 0.012547(7) 0.886351(17) 0.593941(18) 0.03662(7) Uani 0.396(2) 1 d P . 2
P1 P 0.061192(12) 1.04293(3) 0.61651(3) 0.02608(7) Uani 1 1 d . . .
S2 S 0.097252(14) 1.00502(4) 0.75495(3) 0.03743(9) Uani 1 1 d . . .
O2A O -0.07253(3) 1.54542(10) 0.56324(8) 0.02803(18) Uani 1 1 d . . .
O4A O 0.05092(3) 1.42481(10) 0.75597(9) 0.02900(19) Uani 1 1 d . . .
C6A C 0.00442(4) 1.19865(12) 0.70401(11) 0.0244(2) Uani 1 1 d . . .
H3A H 0.0216 1.2028 0.7778 0.029 Uiso 1 1 calc R . .
H3B H -0.0181 1.1318 0.7075 0.029 Uiso 1 1 calc R . .
O6A O 0.03384(3) 1.17255(9) 0.61153(8) 0.02400(17) Uani 1 1 d . . .
C5A C -0.01737(4) 1.32687(11) 0.67506(10) 0.0217(2) Uani 1 1 d . . .
H5 H -0.0362 1.3196 0.6031 0.026 Uiso 1 1 calc R . .
O3A O 0.01172(4) 1.60497(11) 0.79353(10) 0.0326(2) Uani 1 1 d . . .
O1A O -0.04488(3) 1.35353(9) 0.76851(8) 0.02608(18) Uani 1 1 d . . .
C5B C 0.14738(5) 1.04498(15) 0.38592(11) 0.0293(3) Uani 1 1 d . . .
H8 H 0.1629 1.1167 0.4261 0.035 Uiso 1 1 calc R . .
C10A C 0.05413(5) 1.54451(14) 0.81609(12) 0.0293(2) Uani 1 1 d . . .
C4A C 0.01678(4) 1.43402(12) 0.66435(11) 0.0226(2) Uani 1 1 d . . .
H10 H 0.0300 1.4291 0.5896 0.027 Uiso 1 1 calc R . .
O3B O 0.13689(4) 1.02421(13) 0.09765(9) 0.0374(3) Uani 1 1 d . . .
O1B O 0.17951(4) 0.95293(12) 0.35250(9) 0.0350(2) Uani 1 1 d . . .
O6B O 0.08500(4) 1.06283(10) 0.50110(9) 0.0299(2) Uani 1 1 d . . .
C7A C -0.11639(5) 1.49220(15) 0.57291(13) 0.0309(3) Uani 1 1 d . . .
C3A C -0.00422(5) 1.56714(13) 0.68048(12) 0.0268(2) Uani 1 1 d . . .
H15 H 0.0061 1.6277 0.6234 0.032 Uiso 1 1 calc R . .
C4B C 0.11985(5) 1.09508(15) 0.28098(12) 0.0303(3) Uani 1 1 d . . .
H16 H 0.1033 1.1725 0.3009 0.036 Uiso 1 1 calc R . .
C2A C -0.05495(5) 1.56781(13) 0.67826(12) 0.0281(2) Uani 1 1 d . . .
H17 H -0.0656 1.6506 0.7059 0.034 Uiso 1 1 calc R . .
C1A C -0.07434(5) 1.45712(14) 0.74710(12) 0.0286(3) Uani 1 1 d . . .
H18 H -0.0838 1.4903 0.8205 0.034 Uiso 1 1 calc R . .
O1'A O -0.11256(4) 1.41812(12) 0.67726(10) 0.0348(2) Uani 1 1 d . . .
O2B O 0.21163(4) 1.23059(13) 0.26935(11) 0.0396(3) Uani 1 1 d . . .
O4B O 0.08951(4) 0.99776(14) 0.23886(9) 0.0391(3) Uani 1 1 d . . .
C3B C 0.14906(5) 1.12285(17) 0.17887(12) 0.0334(3) Uani 1 1 d . . .
H22 H 0.1414 1.2072 0.1456 0.040 Uiso 1 1 calc R . .
O1'B O 0.24616(4) 1.06853(14) 0.37161(10) 0.0403(3) Uani 1 1 d . . .
C1B C 0.21437(5) 1.00770(17) 0.29311(12) 0.0347(3) Uani 1 1 d . . .
H24 H 0.2294 0.9400 0.2515 0.042 Uiso 1 1 calc R . .
C10B C 0.09183(5) 0.9905(2) 0.11703(13) 0.0411(4) Uani 1 1 d . . .
C6B C 0.11949(6) 0.97293(15) 0.46895(13) 0.0337(3) Uani 1 1 d . . .
H27A H 0.1059 0.8974 0.4322 0.040 Uiso 1 1 calc R . .
H27B H 0.1380 0.9460 0.5365 0.040 Uiso 1 1 calc R . .
C2B C 0.19937(5) 1.11475(18) 0.20860(13) 0.0363(3) Uani 1 1 d . . .
H28 H 0.2155 1.1082 0.1382 0.044 Uiso 1 1 calc R . .
C8A C -0.12698(5) 1.40351(18) 0.47210(15) 0.0381(3) Uani 1 1 d . . .
H29A H -0.1297 1.4528 0.4021 0.057 Uiso 1 1 calc R . .
H29B H -0.1547 1.3596 0.4822 0.057 Uiso 1 1 calc R . .
H29C H -0.1033 1.3417 0.4678 0.057 Uiso 1 1 calc R . .
C11A C 0.06061(6) 1.5169(2) 0.94350(14) 0.0422(4) Uani 1 1 d . . .
H30A H 0.0892 1.4765 0.9600 0.063 Uiso 1 1 calc R . .
H30B H 0.0372 1.4606 0.9657 0.063 Uiso 1 1 calc R . .
H30C H 0.0595 1.5960 0.9858 0.063 Uiso 1 1 calc R . .
C9A C -0.15050(6) 1.5984(2) 0.58248(18) 0.0444(4) Uani 1 1 d . . .
H31A H -0.1529 1.6470 0.5121 0.067 Uiso 1 1 calc R . .
H31B H -0.1411 1.6541 0.6454 0.067 Uiso 1 1 calc R . .
H31C H -0.1791 1.5616 0.5960 0.067 Uiso 1 1 calc R . .
C12A C 0.09143(6) 1.62562(17) 0.77130(16) 0.0393(3) Uani 1 1 d . . .
H32A H 0.1197 1.5832 0.7876 0.059 Uiso 1 1 calc R . .
H32B H 0.0920 1.7081 0.8084 0.059 Uiso 1 1 calc R . .
H32C H 0.0862 1.6368 0.6895 0.059 Uiso 1 1 calc R . .
C8B C 0.25090(5) 1.20119(19) 0.34081(16) 0.0411(4) Uani 1 1 d . . .
C12B C 0.05913(6) 1.0846(3) 0.05782(15) 0.0531(6) Uani 1 1 d . . .
H34A H 0.0290 1.0596 0.0714 0.080 Uiso 1 1 calc R . .
H34B H 0.0628 1.0844 -0.0236 0.080 Uiso 1 1 calc R . .
H34C H 0.0649 1.1693 0.0881 0.080 Uiso 1 1 calc R . .
C7B C 0.25112(6) 1.2836(2) 0.4473(2) 0.0527(5) Uani 1 1 d . . .
H36A H 0.2543 1.3723 0.4263 0.079 Uiso 1 1 calc R . .
H36B H 0.2757 1.2589 0.5000 0.079 Uiso 1 1 calc R . .
H36C H 0.2234 1.2722 0.4834 0.079 Uiso 1 1 calc R . .
C11B C 0.08393(8) 0.8530(2) 0.07985(18) 0.0546(5) Uani 1 1 d . . .
H38A H 0.0536 0.8291 0.0923 0.082 Uiso 1 1 calc R . .
H38B H 0.1043 0.7977 0.1241 0.082 Uiso 1 1 calc R . .
H38C H 0.0889 0.8446 -0.0005 0.082 Uiso 1 1 calc R . .
C9B C 0.29254(6) 1.2183(3) 0.2740(2) 0.0600(6) Uani 1 1 d . . .
H37A H 0.2956 1.3072 0.2537 0.090 Uiso 1 1 calc R . .
H37B H 0.2898 1.1671 0.2052 0.090 Uiso 1 1 calc R . .
H37C H 0.3185 1.1914 0.3210 0.090 Uiso 1 1 calc R . .
C7L C 0.24695(9) 0.7949(3) 0.0489(2) 0.0653(6) Uani 1 1 d . . .
H42 H 0.2516 0.8691 0.0066 0.078 Uiso 1 1 calc R . .
C2L C 0.28323(10) 0.7400(3) 0.1123(2) 0.0650(6) Uani 1 1 d . . .
C6L C 0.20494(10) 0.7438(4) 0.0465(2) 0.0785(9) Uani 1 1 d . . .
H41 H 0.1814 0.7847 0.0046 0.094 Uiso 1 1 calc R . .
C3L C 0.27425(10) 0.6267(3) 0.1718(3) 0.0801(8) Uani 1 1 d . . .
H43 H 0.2975 0.5871 0.2157 0.096 Uiso 1 1 calc R . .
C5L C 0.19690(10) 0.6324(4) 0.1054(3) 0.0808(9) Uani 1 1 d . . .
H40 H 0.1681 0.5982 0.1034 0.097 Uiso 1 1 calc R . .
C4L C 0.23182(11) 0.5716(4) 0.1677(3) 0.0873(9) Uani 1 1 d . . .
H39 H 0.2270 0.4949 0.2062 0.105 Uiso 1 1 calc R . .
C1L C 0.32818(12) 0.7975(4) 0.1123(3) 0.0918(10) Uani 1 1 d . . .
H45A H 0.3491 0.7466 0.1593 0.138 Uiso 1 1 calc R . .
H45B H 0.3274 0.8832 0.1428 0.138 Uiso 1 1 calc R . .
H45C H 0.3374 0.8004 0.0349 0.138 Uiso 1 1 calc R . .

loop_
_atom_site_aniso_label
_atom_site_aniso_U_11
_atom_site_aniso_U_22
_atom_site_aniso_U_33
_atom_site_aniso_U_23
_atom_site_aniso_U_13
_atom_site_aniso_U_12
Se1 0.04919(12) 0.01643(8) 0.04317(12) 0.00459(7) -0.00481(8) -0.00327(7)
S1 0.04919(12) 0.01643(8) 0.04317(12) 0.00459(7) -0.00481(8) -0.00327(7)
P1 0.03358(16) 0.01924(14) 0.02534(14) 0.00148(11) 0.00148(12) 0.00496(12)
S2 0.0442(2) 0.0392(2) 0.02825(16) 0.00327(14) -0.00212(14) 0.01194(16)
O2A 0.0296(4) 0.0260(4) 0.0287(4) 0.0025(4) 0.0037(3) 0.0009(4)
O4A 0.0303(5) 0.0235(4) 0.0323(5) -0.0038(4) -0.0037(4) -0.0010(3)
C6A 0.0291(6) 0.0190(5) 0.0256(5) 0.0025(4) 0.0058(4) 0.0006(4)
O6A 0.0304(4) 0.0166(4) 0.0253(4) 0.0019(3) 0.0048(3) 0.0030(3)
C5A 0.0252(5) 0.0179(5) 0.0223(5) 0.0006(4) 0.0047(4) -0.0007(4)
O3A 0.0339(5) 0.0285(5) 0.0353(5) -0.0116(4) 0.0027(4) -0.0016(4)
O1A 0.0283(4) 0.0267(4) 0.0239(4) 0.0031(3) 0.0075(3) 0.0024(3)
C5B 0.0333(6) 0.0302(6) 0.0241(5) -0.0022(5) 0.0010(5) 0.0133(5)
C10A 0.0312(6) 0.0277(6) 0.0294(6) -0.0065(5) 0.0043(5) -0.0061(5)
C4A 0.0264(5) 0.0186(5) 0.0230(5) -0.0015(4) 0.0025(4) -0.0015(4)
O3B 0.0354(5) 0.0524(7) 0.0242(4) -0.0080(4) 0.0008(4) 0.0130(5)
O1B 0.0378(5) 0.0370(6) 0.0301(5) -0.0022(4) 0.0023(4) 0.0188(5)
O6B 0.0375(5) 0.0256(5) 0.0270(4) 0.0002(3) 0.0060(4) 0.0109(4)
C7A 0.0271(6) 0.0327(7) 0.0333(6) 0.0065(5) 0.0053(5) 0.0022(5)
C3A 0.0329(6) 0.0189(5) 0.0290(6) -0.0019(4) 0.0039(5) 0.0005(4)
C4B 0.0294(6) 0.0380(7) 0.0230(5) -0.0035(5) -0.0014(5) 0.0114(5)
C2A 0.0324(6) 0.0235(6) 0.0286(6) -0.0013(5) 0.0041(5) 0.0044(5)
C1A 0.0288(6) 0.0302(6) 0.0276(6) 0.0018(5) 0.0081(5) 0.0051(5)
O1'A 0.0269(5) 0.0425(6) 0.0353(5) 0.0121(4) 0.0037(4) -0.0013(4)
O2B 0.0272(5) 0.0456(7) 0.0451(6) 0.0012(5) -0.0048(4) 0.0084(4)
O4B 0.0335(5) 0.0569(7) 0.0269(5) -0.0131(5) 0.0008(4) 0.0026(5)
C3B 0.0328(6) 0.0449(8) 0.0218(6) -0.0023(5) -0.0025(5) 0.0104(6)
O1'B 0.0361(5) 0.0503(7) 0.0332(5) -0.0042(5) -0.0076(4) 0.0148(5)
C1B 0.0333(7) 0.0449(8) 0.0257(6) -0.0048(6) -0.0005(5) 0.0165(6)
C10B 0.0347(7) 0.0612(11) 0.0268(6) -0.0155(7) -0.0019(5) 0.0109(7)
C6B 0.0419(8) 0.0294(7) 0.0300(6) -0.0021(5) 0.0043(6) 0.0141(6)
C2B 0.0317(6) 0.0497(9) 0.0274(6) -0.0001(6) 0.0002(5) 0.0133(6)
C8A 0.0333(7) 0.0414(9) 0.0397(8) 0.0005(6) 0.0029(6) -0.0070(6)
C11A 0.0391(8) 0.0594(11) 0.0283(6) -0.0062(7) 0.0040(6) -0.0046(7)
C9A 0.0349(7) 0.0464(9) 0.0520(10) 0.0061(8) 0.0035(7) 0.0141(7)
C12A 0.0400(8) 0.0314(7) 0.0474(9) -0.0046(6) 0.0098(7) -0.0120(6)
C8B 0.0273(7) 0.0508(10) 0.0446(9) -0.0028(7) -0.0037(6) 0.0116(6)
C12B 0.0423(8) 0.0846(15) 0.0306(7) -0.0214(8) -0.0115(6) 0.0296(9)
C7B 0.0329(8) 0.0583(12) 0.0652(12) -0.0201(10) -0.0091(8) 0.0128(8)
C11B 0.0539(11) 0.0640(14) 0.0461(10) -0.0256(9) 0.0047(8) 0.0005(9)
C9B 0.0310(8) 0.0934(18) 0.0553(12) 0.0051(12) 0.0020(8) 0.0101(10)
C7L 0.0786(16) 0.0703(16) 0.0481(11) -0.0080(11) 0.0118(10) 0.0195(13)
C2L 0.0708(15) 0.0667(16) 0.0584(13) -0.0081(11) 0.0106(11) 0.0092(12)
C6L 0.0715(16) 0.107(3) 0.0583(14) -0.0094(14) 0.0125(12) 0.0342(17)
C3L 0.0677(15) 0.079(2) 0.094(2) 0.0115(17) 0.0036(15) 0.0166(15)
C5L 0.0641(15) 0.089(2) 0.091(2) -0.0165(18) 0.0190(14) 0.0075(15)
C4L 0.0754(18) 0.079(2) 0.110(3) 0.0103(18) 0.0212(17) 0.0099(16)
C1L 0.087(2) 0.090(2) 0.097(2) -0.005(2) -0.0081(18) -0.0058(19)

loop_
_atom_type_symbol
_atom_type_description
_atom_type_scat_dispersion_real
_atom_type_scat_dispersion_imag
_atom_type_scat_source
C C 0.0033 0.0016 'International Tables Vol C Tables 4.2.6.8 and 6.1.1.4'
H H 0.0000 0.0000 'International Tables Vol C Tables 4.2.6.8 and 6.1.1.4'
O O 0.0106 0.0060 'International Tables Vol C Tables 4.2.6.8 and 6.1.1.4'
P P 0.1023 0.0942 'International Tables Vol C Tables 4.2.6.8 and 6.1.1.4'
S S 0.1246 0.1234 'International Tables Vol C Tables 4.2.6.8 and 6.1.1.4'
Se Se -0.0929 2.2259 'International Tables Vol C Tables 4.2.6.8 and 6.1.1.4'

loop_
_geom_angle_atom_site_label_1
_geom_angle_atom_site_label_2
_geom_angle_atom_site_label_3
_geom_angle
_geom_angle_site_symmetry_1
_geom_angle_site_symmetry_3
_geom_angle_publ_flag
P1 Se1 Se1 106.860(14) . 2_556 ?
O6A P1 O6B 96.86(5) . . ?
O6A P1 S2 117.88(4) . . ?
O6B P1 S2 118.84(5) . . ?
O6A P1 Se1 107.09(4) . . ?
O6B P1 Se1 109.31(5) . . ?
S2 P1 Se1 106.19(2) . . ?
C2A O2A C7A 105.70(10) . . ?
C4A O4A C10A 109.14(10) . . ?
O6A C6A C5A 105.76(9) . . ?
O6A C6A H3A 110.6 . . ?
C5A C6A H3A 110.6 . . ?
O6A C6A H3B 110.6 . . ?
C5A C6A H3B 110.6 . . ?
H3A C6A H3B 108.7 . . ?
C6A O6A P1 117.96(8) . . ?
O1A C5A C6A 105.20(9) . . ?
O1A C5A C4A 110.03(10) . . ?
C6A C5A C4A 112.54(10) . . ?
O1A C5A H5 109.7 . . ?
C6A C5A H5 109.7 . . ?
C4A C5A H5 109.7 . . ?
C3A O3A C10A 106.63(10) . . ?
C1A O1A C5A 113.53(10) . . ?
O1B C5B C6B 104.51(12) . . ?
O1B C5B C4B 110.43(11) . . ?
C6B C5B C4B 113.00(13) . . ?
O1B C5B H8 109.6 . . ?
C6B C5B H8 109.6 . . ?
C4B C5B H8 109.6 . . ?
O3A C10A O4A 105.41(10) . . ?
O3A C10A C11A 108.58(12) . . ?
O4A C10A C11A 108.34(14) . . ?
O3A C10A C12A 110.89(13) . . ?
O4A C10A C12A 110.06(12) . . ?
C11A C10A C12A 113.23(13) . . ?
O4A C4A C5A 109.81(10) . . ?
O4A C4A C3A 104.26(10) . . ?
C5A C4A C3A 111.61(10) . . ?
O4A C4A H10 110.3 . . ?
C5A C4A H10 110.3 . . ?
C3A C4A H10 110.3 . . ?
C10B O3B C3B 105.90(11) . . ?
C1B O1B C5B 113.28(12) . . ?
C6B O6B P1 120.13(9) . . ?
O2A C7A O1'A 104.64(11) . . ?
O2A C7A C8A 108.64(12) . . ?
O1'A C7A C8A 109.22(13) . . ?
O2A C7A C9A 110.34(14) . . ?
O1'A C7A C9A 110.20(13) . . ?
C8A C7A C9A 113.40(14) . . ?
O3A C3A C2A 106.65(11) . . ?
O3A C3A C4A 104.36(11) . . ?
C2A C3A C4A 114.74(11) . . ?
O3A C3A H15 110.3 . . ?
C2A C3A H15 110.3 . . ?
C4A C3A H15 110.3 . . ?
O4B C4B C5B 109.30(13) . . ?
O4B C4B C3B 104.35(11) . . ?
C5B C4B C3B 112.22(11) . . ?
O4B C4B H16 110.3 . . ?
C5B C4B H16 110.3 . . ?
C3B C4B H16 110.3 . . ?
O2A C2A C3A 108.70(11) . . ?
O2A C2A C1A 103.81(11) . . ?
C3A C2A C1A 113.56(11) . . ?
O2A C2A H17 110.2 . . ?
C3A C2A H17 110.2 . . ?
C1A C2A H17 110.2 . . ?
O1A C1A O1'A 110.73(12) . . ?
O1A C1A C2A 114.41(11) . . ?
O1'A C1A C2A 103.51(11) . . ?
O1A C1A H18 109.3 . . ?
O1'A C1A H18 109.3 . . ?
C2A C1A H18 109.3 . . ?
C1A O1'A C7A 110.26(11) . . ?
C8B O2B C2B 106.27(13) . . ?
C10B O4B C4B 107.88(13) . . ?
O3B C3B C2B 108.33(12) . . ?
O3B C3B C4B 104.03(13) . . ?
C2B C3B C4B 114.52(12) . . ?
O3B C3B H22 109.9 . . ?
C2B C3B H22 109.9 . . ?
C4B C3B H22 109.9 . . ?
C1B O1'B C8B 109.93(12) . . ?
O1B C1B O1'B 110.46(12) . . ?
O1B C1B C2B 114.50(12) . . ?
O1'B C1B C2B 104.02(14) . . ?
O1B C1B H24 109.2 . . ?
O1'B C1B H24 109.2 . . ?
C2B C1B H24 109.2 . . ?
O3B C10B O4B 104.75(12) . . ?
O3B C10B C11B 108.62(14) . . ?
O4B C10B C11B 108.55(18) . . ?
O3B C10B C12B 110.88(18) . . ?
O4B C10B C12B 110.14(13) . . ?
C11B C10B C12B 113.50(16) . . ?
O6B C6B C5B 105.95(11) . . ?
O6B C6B H27A 110.5 . . ?
C5B C6B H27A 110.5 . . ?
O6B C6B H27B 110.5 . . ?
C5B C6B H27B 110.5 . . ?
H27A C6B H27B 108.7 . . ?
O2B C2B C3B 106.33(13) . . ?
O2B C2B C1B 103.96(12) . . ?
C3B C2B C1B 115.30(15) . . ?
O2B C2B H28 110.3 . . ?
C3B C2B H28 110.3 . . ?
C1B C2B H28 110.3 . . ?
C7A C8A H29A 109.5 . . ?
C7A C8A H29B 109.5 . . ?
H29A C8A H29B 109.5 . . ?
C7A C8A H29C 109.5 . . ?
H29A C8A H29C 109.5 . . ?
H29B C8A H29C 109.5 . . ?
C10A C11A H30A 109.5 . . ?
C10A C11A H30B 109.5 . . ?
H30A C11A H30B 109.5 . . ?
C10A C11A H30C 109.5 . . ?
H30A C11A H30C 109.5 . . ?
H30B C11A H30C 109.5 . . ?
C7A C9A H31A 109.5 . . ?
C7A C9A H31B 109.5 . . ?
H31A C9A H31B 109.5 . . ?
C7A C9A H31C 109.5 . . ?
H31A C9A H31C 109.5 . . ?
H31B C9A H31C 109.5 . . ?
C10A C12A H32A 109.5 . . ?
C10A C12A H32B 109.5 . . ?
H32A C12A H32B 109.5 . . ?
C10A C12A H32C 109.5 . . ?
H32A C12A H32C 109.5 . . ?
H32B C12A H32C 109.5 . . ?
O2B C8B O1'B 105.11(14) . . ?
O2B C8B C7B 108.35(14) . . ?
O1'B C8B C7B 109.71(17) . . ?
O2B C8B C9B 110.30(16) . . ?
O1'B C8B C9B 109.75(17) . . ?
C7B C8B C9B 113.28(18) . . ?
C10B C12B H34A 109.5 . . ?
C10B C12B H34B 109.5 . . ?
H34A C12B H34B 109.5 . . ?
C10B C12B H34C 109.5 . . ?
H34A C12B H34C 109.5 . . ?
H34B C12B H34C 109.5 . . ?
C8B C7B H36A 109.5 . . ?
C8B C7B H36B 109.5 . . ?
H36A C7B H36B 109.5 . . ?
C8B C7B H36C 109.5 . . ?
H36A C7B H36C 109.5 . . ?
H36B C7B H36C 109.5 . . ?
C10B C11B H38A 109.5 . . ?
C10B C11B H38B 109.5 . . ?
H38A C11B H38B 109.5 . . ?
C10B C11B H38C 109.5 . . ?
H38A C11B H38C 109.5 . . ?
H38B C11B H38C 109.5 . . ?
C8B C9B H37A 109.5 . . ?
C8B C9B H37B 109.5 . . ?
H37A C9B H37B 109.5 . . ?
C8B C9B H37C 109.5 . . ?
H37A C9B H37C 109.5 . . ?
H37B C9B H37C 109.5 . . ?
C6L C7L C2L 122.3(3) . . ?
C6L C7L H42 118.9 . . ?
C2L C7L H42 118.9 . . ?
C7L C2L C3L 116.0(3) . . ?
C7L C2L C1L 120.7(3) . . ?
C3L C2L C1L 123.2(3) . . ?
C7L C6L C5L 120.7(3) . . ?
C7L C6L H41 119.7 . . ?
C5L C6L H41 119.7 . . ?
C4L C3L C2L 122.3(3) . . ?
C4L C3L H43 118.8 . . ?
C2L C3L H43 118.8 . . ?
C6L C5L C4L 119.7(3) . . ?
C6L C5L H40 120.2 . . ?
C4L C5L H40 120.2 . . ?
C3L C4L C5L 118.9(3) . . ?
C3L C4L H39 120.5 . . ?
C5L C4L H39 120.5 . . ?
C2L C1L H45A 109.5 . . ?
C2L C1L H45B 109.5 . . ?
H45A C1L H45B 109.5 . . ?
C2L C1L H45C 109.5 . . ?
H45A C1L H45C 109.5 . . ?
H45B C1L H45C 109.5 . . ?

loop_
_geom_bond_atom_site_label_1
_geom_bond_atom_site_label_2
_geom_bond_distance
_geom_bond_site_symmetry_2
_geom_bond_publ_flag
Se1 P1 2.1865(4) . ?
Se1 Se1 2.2611(5) 2_556 ?
P1 O6A 1.5754(10) . ?
P1 O6B 1.5745(11) . ?
P1 S2 1.9162(5) . ?
O2A C2A 1.4226(17) . ?
O2A C7A 1.4338(17) . ?
O4A C4A 1.4272(16) . ?
O4A C10A 1.4278(17) . ?
C6A O6A 1.4597(15) . ?
C6A C5A 1.5119(18) . ?
C6A H3A 0.9700 . ?
C6A H3B 0.9700 . ?
C5A O1A 1.4333(15) . ?
C5A C4A 1.5216(17) . ?
C5A H5 0.9800 . ?
O3A C3A 1.4230(17) . ?
O3A C10A 1.4226(19) . ?
O1A C1A 1.4027(17) . ?
C5B O1B 1.4280(16) . ?
C5B C6B 1.516(2) . ?
C5B C4B 1.5169(19) . ?
C5B H8 0.9800 . ?
C10A C11A 1.509(2) . ?
C10A C12A 1.518(2) . ?
C4A C3A 1.5367(18) . ?
C4A H10 0.9800 . ?
O3B C10B 1.424(2) . ?
O3B C3B 1.425(2) . ?
O1B C1B 1.408(2) . ?
O6B C6B 1.4587(17) . ?
C7A O1'A 1.4353(18) . ?
C7A C8A 1.508(2) . ?
C7A C9A 1.512(2) . ?
C3A C2A 1.5139(19) . ?
C3A H15 0.9800 . ?
C4B O4B 1.423(2) . ?
C4B C3B 1.548(2) . ?
C4B H16 0.9800 . ?
C2A C1A 1.538(2) . ?
C2A H17 0.9800 . ?
C1A O1'A 1.4150(18) . ?
C1A H18 0.9800 . ?
O2B C8B 1.4242(19) . ?
O2B C2B 1.432(2) . ?
O4B C10B 1.4250(19) . ?
C3B C2B 1.522(2) . ?
C3B H22 0.9800 . ?
O1'B C1B 1.421(2) . ?
O1'B C8B 1.435(3) . ?
C1B C2B 1.532(2) . ?
C1B H24 0.9800 . ?
C10B C11B 1.508(3) . ?
C10B C12B 1.515(3) . ?
C6B H27A 0.9700 . ?
C6B H27B 0.9700 . ?
C2B H28 0.9800 . ?
C8A H29A 0.9600 . ?
C8A H29B 0.9600 . ?
C8A H29C 0.9600 . ?
C11A H30A 0.9600 . ?
C11A H30B 0.9600 . ?
C11A H30C 0.9600 . ?
C9A H31A 0.9600 . ?
C9A H31B 0.9600 . ?
C9A H31C 0.9600 . ?
C12A H32A 0.9600 . ?
C12A H32B 0.9600 . ?
C12A H32C 0.9600 . ?
C8B C7B 1.505(3) . ?
C8B C9B 1.521(3) . ?
C12B H34A 0.9600 . ?
C12B H34B 0.9600 . ?
C12B H34C 0.9600 . ?
C7B H36A 0.9600 . ?
C7B H36B 0.9600 . ?
C7B H36C 0.9600 . ?
C11B H38A 0.9600 . ?
C11B H38B 0.9600 . ?
C11B H38C 0.9600 . ?
C9B H37A 0.9600 . ?
C9B H37B 0.9600 . ?
C9B H37C 0.9600 . ?
C7L C6L 1.362(5) . ?
C7L C2L 1.392(4) . ?
C7L H42 0.9300 . ?
C2L C3L 1.401(4) . ?
C2L C1L 1.470(5) . ?
C6L C5L 1.376(5) . ?
C6L H41 0.9300 . ?
C3L C4L 1.389(5) . ?
C3L H43 0.9300 . ?
C5L C4L 1.382(5) . ?
C5L H40 0.9300 . ?
C4L H39 0.9300 . ?
C1L H45A 0.9600 . ?
C1L H45B 0.9600 . ?
C1L H45C 0.9600 . ?

loop_
_geom_torsion_atom_site_label_1
_geom_torsion_atom_site_label_2
_geom_torsion_atom_site_label_3
_geom_torsion_atom_site_label_4
_geom_torsion
_geom_torsion_site_symmetry_1
_geom_torsion_site_symmetry_2
_geom_torsion_site_symmetry_3
_geom_torsion_site_symmetry_4
_geom_torsion_publ_flag
Se1 Se1 P1 O6A 73.62(4) 2_556 . . . ?
Se1 Se1 P1 O6B -30.27(5) 2_556 . . . ?
Se1 Se1 P1 S2 -159.602(19) 2_556 . . . ?
C5A C6A O6A P1 -179.26(8) . . . . ?
O6B P1 O6A C6A 178.97(10) . . . . ?
S2 P1 O6A C6A -53.21(10) . . . . ?
Se1 P1 O6A C6A 66.30(9) . . . . ?
O6A C6A C5A O1A -177.98(10) . . . . ?
O6A C6A C5A C4A -58.17(13) . . . . ?
C6A C5A O1A C1A -168.76(11) . . . . ?
C4A C5A O1A C1A 69.78(14) . . . . ?
C3A O3A C10A O4A -32.78(14) . . . . ?
C3A O3A C10A C11A -148.70(13) . . . . ?
C3A O3A C10A C12A 86.30(14) . . . . ?
C4A O4A C10A O3A 23.27(14) . . . . ?
C4A O4A C10A C11A 139.34(12) . . . . ?
C4A O4A C10A C12A -96.36(14) . . . . ?
C10A O4A C4A C5A -125.05(11) . . . . ?
C10A O4A C4A C3A -5.36(13) . . . . ?
O1A C5A C4A O4A 73.47(13) . . . . ?
C6A C5A C4A O4A -43.50(14) . . . . ?
O1A C5A C4A C3A -41.64(14) . . . . ?
C6A C5A C4A C3A -158.60(11) . . . . ?
C6B C5B O1B C1B -168.07(12) . . . . ?
C4B C5B O1B C1B 70.12(16) . . . . ?
O6A P1 O6B C6B 173.25(11) . . . . ?
S2 P1 O6B C6B 46.10(13) . . . . ?
Se1 P1 O6B C6B -75.90(12) . . . . ?
C2A O2A C7A O1'A -33.30(14) . . . . ?
C2A O2A C7A C8A -149.87(12) . . . . ?
C2A O2A C7A C9A 85.22(14) . . . . ?
C10A O3A C3A C2A 150.76(11) . . . . ?
C10A O3A C3A C4A 28.92(13) . . . . ?
O4A C4A C3A O3A -14.35(13) . . . . ?
C5A C4A C3A O3A 104.12(12) . . . . ?
O4A C4A C3A C2A -130.68(12) . . . . ?
C5A C4A C3A C2A -12.21(15) . . . . ?
O1B C5B C4B O4B 72.79(15) . . . . ?
C6B C5B C4B O4B -43.86(15) . . . . ?
O1B C5B C4B C3B -42.46(18) . . . . ?
C6B C5B C4B C3B -159.12(13) . . . . ?
C7A O2A C2A C3A 155.41(11) . . . . ?
C7A O2A C2A C1A 34.22(13) . . . . ?
O3A C3A C2A O2A 173.19(11) . . . . ?
C4A C3A C2A O2A -71.80(14) . . . . ?
O3A C3A C2A C1A -71.81(14) . . . . ?
C4A C3A C2A C1A 43.20(16) . . . . ?
C5A O1A C1A O1'A 79.93(13) . . . . ?
C5A O1A C1A C2A -36.57(16) . . . . ?
O2A C2A C1A O1A 98.43(13) . . . . ?
C3A C2A C1A O1A -19.44(17) . . . . ?
O2A C2A C1A O1'A -22.15(13) . . . . ?
C3A C2A C1A O1'A -140.02(12) . . . . ?
O1A C1A O1'A C7A -121.07(12) . . . . ?
C2A C1A O1'A C7A 1.99(14) . . . . ?
O2A C7A O1'A C1A 18.79(15) . . . . ?
C8A C7A O1'A C1A 134.96(13) . . . . ?
C9A C7A O1'A C1A -99.83(15) . . . . ?
C5B C4B O4B C10B -133.64(13) . . . . ?
C3B C4B O4B C10B -13.43(15) . . . . ?
C10B O3B C3B C2B 150.46(14) . . . . ?
C10B O3B C3B C4B 28.22(15) . . . . ?
O4B C4B C3B O3B -9.09(14) . . . . ?
C5B C4B C3B O3B 109.13(13) . . . . ?
O4B C4B C3B C2B -127.14(14) . . . . ?
C5B C4B C3B C2B -8.9(2) . . . . ?
C5B O1B C1B O1'B 77.98(14) . . . . ?
C5B O1B C1B C2B -39.03(17) . . . . ?
C8B O1'B C1B O1B -123.09(14) . . . . ?
C8B O1'B C1B C2B 0.23(16) . . . . ?
C3B O3B C10B O4B -37.34(17) . . . . ?
C3B O3B C10B C11B -153.18(14) . . . . ?
C3B O3B C10B C12B 81.44(15) . . . . ?
C4B O4B C10B O3B 31.38(17) . . . . ?
C4B O4B C10B C11B 147.27(14) . . . . ?
C4B O4B C10B C12B -87.91(19) . . . . ?
P1 O6B C6B C5B -157.74(10) . . . . ?
O1B C5B C6B O6B -177.63(11) . . . . ?
C4B C5B C6B O6B -57.53(16) . . . . ?
C8B O2B C2B C3B 153.95(13) . . . . ?
C8B O2B C2B C1B 31.83(16) . . . . ?
O3B C3B C2B O2B 167.63(13) . . . . ?
C4B C3B C2B O2B -76.79(17) . . . . ?
O3B C3B C2B C1B -77.75(16) . . . . ?
C4B C3B C2B C1B 37.8(2) . . . . ?
O1B C1B C2B O2B 101.19(15) . . . . ?
O1'B C1B C2B O2B -19.46(14) . . . . ?
O1B C1B C2B C3B -14.79(19) . . . . ?
O1'B C1B C2B C3B -135.44(13) . . . . ?
C2B O2B C8B O1'B -32.06(17) . . . . ?
C2B O2B C8B C7B -149.29(17) . . . . ?
C2B O2B C8B C9B 86.2(2) . . . . ?
C1B O1'B C8B O2B 19.29(17) . . . . ?
C1B O1'B C8B C7B 135.60(13) . . . . ?
C1B O1'B C8B C9B -99.32(16) . . . . ?
C6L C7L C2L C3L 1.5(4) . . . . ?
C6L C7L C2L C1L 179.7(3) . . . . ?
C2L C7L C6L C5L -1.6(4) . . . . ?
C7L C2L C3L C4L 0.3(5) . . . . ?
C1L C2L C3L C4L -177.8(3) . . . . ?
C7L C6L C5L C4L 0.0(5) . . . . ?
C2L C3L C4L C5L -1.9(5) . . . . ?
C6L C5L C4L C3L 1.8(5) . . . . ?
